data_2242638
loop_
_publ_author_name
'Yamazaki, Shu'
'Nishiyama, Kazuki'
'Yagi, Shiomi'
'Haraguchi, Tomoyuki'
'Akitsu, Takashiro'

_publ_section_title
;
 Crystal structure of 3,6-dihydroxy-4,5-dimethylbenzene-1,2-dicarbaldehyde
;
_journal_coeditor_code VM2211
_journal_issue 10
_journal_name_full 'Acta Crystallographica Section E'
_journal_page_first 1424
_journal_page_last 1426
_journal_paper_doi 10.1107/S2056989018012495
_journal_volume 74
_journal_year 2018
_chemical_formula_iupac 'C10 H10 O4'
_chemical_formula_moiety 'C10 H10 O4'
_chemical_formula_sum 'C10 H10 O4'
_chemical_formula_weight 194.18
_chemical_name_systematic
;
3,6-Dihydroxy-4,5-dimethylbenzene-1,2-dicarbaldehyde
;
_space_group_crystal_system monoclinic
_space_group_IT_number 4
_space_group_name_Hall 'P 2yb'
_space_group_name_H-M_alt 'P 1 21 1'
_symmetry_space_group_name_Hall 'P 2yb'
_symmetry_space_group_name_H-M 'P 1 21 1'
_atom_sites_solution_hydrogens geom
_cell_angle_alpha 90
_cell_angle_beta 91.643(4)
_cell_angle_gamma 90
_cell_formula_units_Z 2
_cell_length_a 5.251(2)
_cell_length_b 6.317(2)
_cell_length_c 12.999(5)
_cell_measurement_reflns_used 2083
_cell_measurement_temperature 100
_cell_measurement_theta_max 27.4570
_cell_measurement_theta_min 3.1356
_cell_volume 431.0(3)
_computing_cell_refinement
;
SAINT (Bruker, 2014)
;
_computing_data_collection
;
APEX2 (Bruker, 2014)
;
_computing_data_reduction
;
SAINT (Bruker, 2014)
;
_computing_molecular_graphics
;
SHELXTL (Sheldrick, 2008)
;
_computing_publication_material
;
SHELXTL (Sheldrick, 2008), WinGX (Farrugia, 2012), Mercury
(Macrae <i>et al.</i>,  2006) and publCIF (Westrip, 2010)
;
_computing_structure_refinement
;
SHELXL2014 (Sheldrick, 2015b)
;
_computing_structure_solution
;
SHELXT2014 (Sheldrick, 2015a)
;
_diffrn_ambient_temperature 100
_diffrn_detector_area_resol_mean 8.3333
_diffrn_measured_fraction_theta_full 0.971
_diffrn_measured_fraction_theta_max 0.971
_diffrn_measurement_device_type 'Bruker APEXII CCD'
_diffrn_measurement_method '\f and \w scans'
_diffrn_radiation_type MoK\a
_diffrn_radiation_wavelength 0.71073
_diffrn_reflns_av_R_equivalents 0.0140
_diffrn_reflns_limit_h_max 6
_diffrn_reflns_limit_h_min -6
_diffrn_reflns_limit_k_max 8
_diffrn_reflns_limit_k_min -3
_diffrn_reflns_limit_l_max 16
_diffrn_reflns_limit_l_min -16
_diffrn_reflns_number 2328
_diffrn_reflns_theta_full 27.51
_diffrn_reflns_theta_max 27.51
_diffrn_reflns_theta_min 1.57
_exptl_absorpt_coefficient_mu 0.117
_exptl_absorpt_correction_T_max 0.785
_exptl_absorpt_correction_T_min 0.785
_exptl_absorpt_correction_type multi-scan
_exptl_absorpt_process_details
;
(SADABS; Bruker, 2001)
;
_exptl_crystal_colour yellow
_exptl_crystal_density_diffrn 1.496
_exptl_crystal_density_method 'not measured'
_exptl_crystal_description prism
_exptl_crystal_F_000 204
_exptl_crystal_size_max 0.377
_exptl_crystal_size_mid 0.300
_exptl_crystal_size_min 0.125
_refine_diff_density_max 0.247
_refine_diff_density_min -0.217
_refine_ls_abs_structure_details
;
Flack <i>x</i> determined using 179 quotients [(I+)-(I-)]/[(I+)+(I-)]
(Parsons <i>et al.</i>,  2013)
;
_refine_ls_abs_structure_Flack 0.5(6)
_refine_ls_extinction_method none
_refine_ls_goodness_of_fit_ref 1.060
_refine_ls_hydrogen_treatment constr
_refine_ls_matrix_type full
_refine_ls_number_parameters 131
_refine_ls_number_reflns 1228
_refine_ls_number_restraints 1
_refine_ls_restrained_S_all 1.060
_refine_ls_R_factor_all 0.0294
_refine_ls_R_factor_gt 0.0289
_refine_ls_shift/su_max 0.000
_refine_ls_shift/su_mean 0.000
_refine_ls_structure_factor_coef Fsqd
_refine_ls_weighting_details 'w=1/[\s^2^(Fo^2^)+(0.0523P)^2^+0.0966P] where P=(Fo^2^+2Fc^2^)/3'
_refine_ls_weighting_scheme calc
_refine_ls_wR_factor_gt 0.0813
_refine_ls_wR_factor_ref 0.0821
_reflns_number_gt 1207
_reflns_number_total 1228
_reflns_threshold_expression 'I > 2\s(I)'
_cod_data_source_file vm2211sup1.cif
_cod_data_source_block I
_cod_database_code 2242638

loop_
_space_group_symop_operation_xyz
'x, y, z'
'-x, y+1/2, -z'

loop_
_atom_site_type_symbol
_atom_site_label
_atom_site_fract_x
_atom_site_fract_y
_atom_site_fract_z
_atom_site_U_iso_or_equiv
_atom_site_adp_type
_atom_site_calc_flag
_atom_site_occupancy
O O4 0.7944(2) 0.8239(2) 0.27690(9) 0.0183(3) Uani d 1
H H4 0.7357 0.8998 0.3237 0.027 Uiso calc 1
O O2 -0.0040(2) 0.1772(2) 0.38214(9) 0.0193(3) Uani d 1
O O1 0.5175(2) 0.9141(2) 0.42970(9) 0.0190(3) Uani d 1
O O3 0.2530(2) 0.0865(2) 0.21917(9) 0.0174(3) Uani d 1
H H3 0.1418 0.0689 0.2635 0.026 Uiso calc 1
C C3 0.5775(3) 0.3220(3) 0.17026(11) 0.0136(3) Uani d 1
C C8 0.1144(3) 0.3446(3) 0.38843(12) 0.0150(4) Uani d 1
H H8 0.0717 0.4408 0.4414 0.018 Uiso calc 1
C C4 0.7113(3) 0.5092(3) 0.18410(12) 0.0133(3) Uani d 1
C C1 0.3173(3) 0.4049(3) 0.31924(12) 0.0128(3) Uani d 1
C C2 0.3797(3) 0.2696(3) 0.23855(12) 0.0129(3) Uani d 1
C C7 0.3981(3) 0.7489(3) 0.41517(12) 0.0153(4) Uani d 1
H H7 0.2619 0.7174 0.4592 0.018 Uiso calc 1
C C5 0.6521(3) 0.6468(3) 0.26629(12) 0.0134(4) Uani d 1
C C6 0.4550(3) 0.5985(3) 0.33345(12) 0.0125(3) Uani d 1
C C9 0.6387(3) 0.1702(3) 0.08493(12) 0.0177(4) Uani d 1
H H9A 0.6259 0.2441 0.0187 0.027 Uiso calc 1
H H9B 0.5177 0.0521 0.0848 0.027 Uiso calc 1
H H9C 0.8122 0.1159 0.0958 0.027 Uiso calc 1
C C10 0.9192(3) 0.5739(3) 0.11251(13) 0.0179(4) Uani d 1
H H10A 1.0138 0.4482 0.0915 0.027 Uiso calc 1
H H10B 1.0356 0.6726 0.1481 0.027 Uiso calc 1
H H10C 0.8431 0.6429 0.0515 0.027 Uiso calc 1

loop_
_atom_site_aniso_label
_atom_site_aniso_U_11
_atom_site_aniso_U_22
_atom_site_aniso_U_33
_atom_site_aniso_U_12
_atom_site_aniso_U_13
_atom_site_aniso_U_23
O4 0.0187(6) 0.0167(7) 0.0198(6) -0.0064(6) 0.0074(5) -0.0031(5)
O2 0.0174(5) 0.0194(6) 0.0214(6) -0.0060(6) 0.0049(4) -0.0018(5)
O1 0.0228(6) 0.0164(6) 0.0180(5) -0.0036(6) 0.0033(5) -0.0035(5)
O3 0.0179(5) 0.0158(6) 0.0186(6) -0.0052(6) 0.0051(4) -0.0035(5)
C3 0.0127(7) 0.0166(8) 0.0117(7) 0.0021(7) 0.0015(6) -0.0001(7)
C8 0.0130(7) 0.0172(9) 0.0148(7) -0.0010(7) 0.0022(6) 0.0000(7)
C4 0.0108(6) 0.0163(8) 0.0130(7) 0.0007(6) 0.0024(5) 0.0020(7)
C1 0.0109(6) 0.0151(8) 0.0123(6) 0.0000(7) 0.0009(5) 0.0007(7)
C2 0.0115(6) 0.0128(9) 0.0144(7) -0.0017(6) 0.0000(6) 0.0010(6)
C7 0.0162(7) 0.0154(8) 0.0142(7) 0.0003(7) 0.0018(6) 0.0012(7)
C5 0.0114(6) 0.0151(9) 0.0137(7) -0.0014(7) 0.0001(5) 0.0011(7)
C6 0.0115(6) 0.0139(8) 0.0120(7) 0.0001(6) 0.0011(5) 0.0011(7)
C9 0.0185(7) 0.0192(9) 0.0157(7) 0.0000(7) 0.0034(6) -0.0048(7)
C10 0.0146(7) 0.0227(9) 0.0166(7) -0.0003(7) 0.0062(6) 0.0012(7)

loop_
_atom_type_symbol
_atom_type_description
_atom_type_scat_dispersion_real
_atom_type_scat_dispersion_imag
_atom_type_scat_source
C C 0.0033 0.0016 'International Tables Vol C Tables 4.2.6.8 and 6.1.1.4'
H H 0.0000 0.0000 'International Tables Vol C Tables 4.2.6.8 and 6.1.1.4'
O O 0.0106 0.0060 'International Tables Vol C Tables 4.2.6.8 and 6.1.1.4'

loop_
_geom_angle_atom_site_label_1
_geom_angle_atom_site_label_2
_geom_angle_atom_site_label_3
_geom_angle
C5 O4 H4 109.5
C2 O3 H3 109.5
C4 C3 C2 119.60(14)
C4 C3 C9 121.36(14)
C2 C3 C9 119.04(16)
O2 C8 C1 123.97(16)
O2 C8 H8 118.0
C1 C8 H8 118.0
C3 C4 C5 119.97(14)
C3 C4 C10 121.60(15)
C5 C4 C10 118.43(17)
C2 C1 C6 119.38(13)
C2 C1 C8 119.46(16)
C6 C1 C8 121.15(15)
O3 C2 C1 122.45(14)
O3 C2 C3 116.47(14)
C1 C2 C3 121.05(16)
O1 C7 C6 123.30(15)
O1 C7 H7 118.4
C6 C7 H7 118.4
O4 C5 C6 122.08(14)
O4 C5 C4 116.85(13)
C6 C5 C4 121.06(16)
C5 C6 C1 118.92(14)
C5 C6 C7 118.66(16)
C1 C6 C7 122.42(13)
C3 C9 H9A 109.5
C3 C9 H9B 109.5
H9A C9 H9B 109.5
C3 C9 H9C 109.5
H9A C9 H9C 109.5
H9B C9 H9C 109.5
C4 C10 H10A 109.5
C4 C10 H10B 109.5
H10A C10 H10B 109.5
C4 C10 H10C 109.5
H10A C10 H10C 109.5
H10B C10 H10C 109.5

loop_
_geom_bond_atom_site_label_1
_geom_bond_atom_site_label_2
_geom_bond_distance
O4 C5 1.350(2)
O4 H4 0.84
O2 C8 1.228(2)
O1 C7 1.229(2)
O3 C2 1.354(2)
O3 H3 0.84
C3 C4 1.385(3)
C3 C2 1.424(2)
C3 C9 1.508(2)
C8 C1 1.464(2)
C8 H8 0.95
C4 C5 1.419(2)
C4 C10 1.511(2)
C1 C2 1.399(2)
C1 C6 1.431(2)
C7 C6 1.462(2)
C7 H7 0.95
C5 C6 1.406(2)
C9 H9A 0.98
C9 H9B 0.98
C9 H9C 0.98
C10 H10A 0.98
C10 H10B 0.98
C10 H10C 0.98

loop_
_geom_hbond_atom_site_label_D
_geom_hbond_atom_site_label_H
_geom_hbond_atom_site_label_A
_geom_hbond_site_symmetry_A
_geom_hbond_distance_DH
_geom_hbond_distance_HA
_geom_hbond_distance_DA
_geom_hbond_angle_DHA
_geom_hbond_publ_flag
O3 H3 O2 . 0.84 1.87 2.6079(19) 146 yes
O4 H4 O1 . 0.84 1.82 2.5592(19) 146 yes
O3 H3 O4 1_445 0.84 2.40 3.036(2) 133 yes
O4 H4 O2 1_665 0.84 2.34 2.809(2) 116 yes
C7 H7 O2 2_556 0.95 2.51 3.427(2) 162 yes
C10 H10 Cg1 1_655 0.98 3.131 3.645 114 yes

loop_
_geom_torsion_atom_site_label_1
_geom_torsion_atom_site_label_2
_geom_torsion_atom_site_label_3
_geom_torsion_atom_site_label_4
_geom_torsion
C2 C3 C4 C5 0.4(2)
C9 C3 C4 C5 -178.85(15)
C2 C3 C4 C10 -178.81(15)
C9 C3 C4 C10 2.0(2)
O2 C8 C1 C2 1.9(2)
O2 C8 C1 C6 -177.34(15)
C6 C1 C2 O3 -178.32(13)
C8 C1 C2 O3 2.5(2)
C6 C1 C2 C3 -0.2(2)
C8 C1 C2 C3 -179.44(14)
C4 C3 C2 O3 178.56(14)
C9 C3 C2 O3 -2.2(2)
C4 C3 C2 C1 0.4(2)
C9 C3 C2 C1 179.61(14)
C3 C4 C5 O4 178.32(14)
C10 C4 C5 O4 -2.5(2)
C3 C4 C5 C6 -1.3(2)
C10 C4 C5 C6 177.94(14)
O4 C5 C6 C1 -178.18(14)
C4 C5 C6 C1 1.4(2)
O4 C5 C6 C7 2.0(2)
C4 C5 C6 C7 -178.41(15)
C2 C1 C6 C5 -0.6(2)
C8 C1 C6 C5 178.56(15)
C2 C1 C6 C7 179.16(16)
C8 C1 C6 C7 -1.6(2)
O1 C7 C6 C5 -1.6(2)
O1 C7 C6 C1 178.61(14)

_cod_database_fobs_code 2242638
